data_7050956
loop_
_publ_author_name
'Cheng, Ya-Jun'
'Wang, Zhe-Ming'
'Liao, Chun-Sheng'
'Yan, Chun-Hua'

_publ_section_title
;
 Novel sheet-like supramolecular architectures constructed from
 infinite hydrogen-bonded, protonated adenine???water???halide and
 polyiodide ribbons
;
_journal_issue 10
_journal_name_full 'New Journal of Chemistry'
_journal_page_first 1360
_journal_paper_doi 10.1039/b204805a
_journal_volume 26
_journal_year 2002
_chemical_formula_sum 'C5 H9 Br I5 N5 O'
_chemical_formula_weight 934.59
_chemical_name_systematic
; 
? 
;
_space_group_IT_number 14
_symmetry_cell_setting monoclinic
_symmetry_space_group_name_Hall '-P 2yn'
_symmetry_space_group_name_H-M 'P 1 21/n 1'
_atom_sites_solution_hydrogens geom
_atom_sites_solution_primary direct
_atom_sites_solution_secondary difmap
_audit_creation_method SHELXL-97
_cell_angle_alpha 90.00
_cell_angle_beta 105.352(2)
_cell_angle_gamma 90.00
_cell_formula_units_Z 4
_cell_length_a 12.4041(4)
_cell_length_b 12.8322(5)
_cell_length_c 12.5015(3)
_cell_measurement_reflns_used 32992
_cell_measurement_temperature 293(2)
_cell_measurement_theta_max 27.88
_cell_measurement_theta_min 3.41
_cell_volume 1918.88(11)
_computing_cell_refinement 'HKL Scalepack (Otwinowski & Minor, 1997)'
_computing_data_collection 'KappaCCD (Nonius B. V., 1998)'
_computing_data_reduction 'HKL Denzo (Otwinowski & Minor, 1997) & maXus (Mackay et al., 1998)'
_computing_molecular_graphics 'Bruker SHELXTL V5.1 (Sheldrick, 1998)'
_computing_publication_material 'SHELXL-97 (Sheldrick, 1997)'
_computing_structure_refinement 'SHELXL-97 (Sheldrick, 1997)'
_computing_structure_solution 'SHELXS-97 (Sheldrick, 1997)'
_diffrn_ambient_temperature 293(2)
_diffrn_detector_area_resol_mean 0.76
_diffrn_measured_fraction_theta_full 0.996
_diffrn_measured_fraction_theta_max 0.996
_diffrn_measurement_device_type 'NONIUS KappaCCD Diffractometer'
_diffrn_measurement_method CCD
_diffrn_radiation_monochromator graphite
_diffrn_radiation_source 'fine-focus sealed tube'
_diffrn_radiation_type MoK\a
_diffrn_radiation_wavelength 0.71073
_diffrn_reflns_av_R_equivalents 0.0583
_diffrn_reflns_av_sigmaI/netI 0.0349
_diffrn_reflns_limit_h_max 16
_diffrn_reflns_limit_h_min -16
_diffrn_reflns_limit_k_max 16
_diffrn_reflns_limit_k_min -16
_diffrn_reflns_limit_l_max 16
_diffrn_reflns_limit_l_min -16
_diffrn_reflns_number 32992
_diffrn_reflns_theta_full 27.88
_diffrn_reflns_theta_max 27.88
_diffrn_reflns_theta_min 3.41
_diffrn_standards_decay_% 0
_exptl_absorpt_coefficient_mu 9.716
_exptl_absorpt_correction_T_max 0.280
_exptl_absorpt_correction_T_min 0.175
_exptl_absorpt_correction_type empirical
_exptl_absorpt_process_details '(Blessing, 1995, 1997)'
_exptl_crystal_colour brown
_exptl_crystal_density_diffrn 3.235
_exptl_crystal_density_method 'not measured'
_exptl_crystal_description block
_exptl_crystal_F_000 1640
_exptl_crystal_size_max 0.25
_exptl_crystal_size_mid 0.20
_exptl_crystal_size_min 0.14
_refine_diff_density_max 0.673
_refine_diff_density_min -0.829
_refine_diff_density_rms 0.122
_refine_ls_extinction_coef 0.00088(7)
_refine_ls_extinction_expression Fc^*^=kFc[1+0.001xFc^2^\l^3^/sin(2\q)]^-1/4^
_refine_ls_extinction_method SHELXL
_refine_ls_goodness_of_fit_ref 1.036
_refine_ls_hydrogen_treatment mixed
_refine_ls_matrix_type full
_refine_ls_number_parameters 177
_refine_ls_number_reflns 4564
_refine_ls_number_restraints 6
_refine_ls_restrained_S_all 1.036
_refine_ls_R_factor_all 0.0537
_refine_ls_R_factor_gt 0.0319
_refine_ls_shift/su_max 0.001
_refine_ls_shift/su_mean 0.000
_refine_ls_structure_factor_coef Fsqd
_refine_ls_weighting_details 'calc w=1/[\s^2^(Fo^2^)+(0.0256P)^2^+2.2113P] where P=(Fo^2^+2Fc^2^)/3'
_refine_ls_weighting_scheme calc
_refine_ls_wR_factor_gt 0.0623
_refine_ls_wR_factor_ref 0.0687
_reflns_number_gt 3402
_reflns_number_total 4564
_reflns_threshold_expression >2sigma(I)
_cod_data_source_file b204805a.txt
_cod_data_source_block 3
_cod_depositor_comments
;
The following automatic conversions were performed:
'_symmetry_cell_setting' value 'Monoclinic' changed to 'monoclinic'
according to '/home/saulius/struct/CIF-dictionaries/cif_core.dic'
dictionary named 'cif_core.dic' version 2.4.1 from 2010-06-29.

Automatic conversion script
Id: cif_fix_enum 1527 2010-12-29 10:47:43Z saulius 
;
_cod_original_sg_symbol_H-M 'P 2(1)/n'
_cod_original_formula_sum 'C5 H9 Br I5 N5 O '
_cod_database_code 7050956

loop_
_symmetry_equiv_pos_as_xyz
'x, y, z'
'-x+1/2, y+1/2, -z+1/2'
'-x, -y, -z'
'x-1/2, -y-1/2, z-1/2'

loop_
_atom_site_label
_atom_site_type_symbol
_atom_site_fract_x
_atom_site_fract_y
_atom_site_fract_z
_atom_site_U_iso_or_equiv
_atom_site_adp_type
_atom_site_occupancy
_atom_site_symmetry_multiplicity
_atom_site_calc_flag
_atom_site_refinement_flags
_atom_site_disorder_assembly
_atom_site_disorder_group
I1 I 0.03375(3) -0.05536(3) 0.69800(3) 0.05983(12) Uani 1 1 d . . .
I2 I -0.13094(3) 0.10133(3) 0.72227(3) 0.05401(11) Uani 1 1 d . . .
I3 I -0.29390(3) 0.25897(3) 0.74480(3) 0.05842(11) Uani 1 1 d . . .
I4 I -0.08356(3) 0.44035(3) 0.70163(3) 0.05975(11) Uani 1 1 d . . .
I5 I 0.07916(3) 0.57500(3) 0.66415(3) 0.05289(11) Uani 1 1 d . . .
I6 I 0.26721(3) 0.73294(3) 0.63932(3) 0.06227(12) Uani 1 1 d . . .
N1 N 0.4069(3) 0.3112(3) 0.5180(3) 0.0464(10) Uani 1 1 d . . .
H1 H 0.4190 0.3771 0.5164 0.056 Uiso 1 1 calc R . .
C2 C 0.4856(4) 0.2454(4) 0.5010(4) 0.0458(11) Uani 1 1 d . . .
H2 H 0.5489 0.2753 0.4871 0.055 Uiso 1 1 calc R . .
N3 N 0.4812(3) 0.1446(3) 0.5024(3) 0.0422(9) Uani 1 1 d . . .
C4 C 0.3859(4) 0.1103(3) 0.5237(3) 0.0378(10) Uani 1 1 d . . .
C5 C 0.3008(4) 0.1699(3) 0.5408(3) 0.0384(10) Uani 1 1 d . . .
C6 C 0.3089(4) 0.2788(4) 0.5377(4) 0.0443(11) Uani 1 1 d . . .
N6 N 0.2334(4) 0.3467(3) 0.5506(4) 0.0586(11) Uani 1 1 d . . .
H6 H 0.2455 0.4124 0.5466 0.070 Uiso 1 1 calc R . .
H7 H 0.1722 0.3253 0.5629 0.070 Uiso 1 1 calc R . .
N7 N 0.2191(3) 0.1036(3) 0.5566(3) 0.0441(9) Uani 1 1 d . . .
H3 H 0.1564 0.1216 0.5683 0.053 Uiso 1 1 calc R . .
C8 C 0.2547(4) 0.0076(4) 0.5506(4) 0.0472(11) Uani 1 1 d . . .
H4 H 0.2160 -0.0524 0.5595 0.057 Uiso 1 1 calc R . .
N9 N 0.3546(3) 0.0096(3) 0.5300(3) 0.0414(9) Uani 1 1 d . . .
H5 H 0.3931 -0.0442 0.5220 0.050 Uiso 1 1 calc R . .
O1 O 0.0426(3) 0.2295(3) 0.5674(3) 0.0676(11) Uani 1 1 d D . .
O2 O 0.3683(4) 0.5296(3) 0.4987(3) 0.0727(11) Uani 1 1 d D . .
H8 H -0.021(4) 0.228(6) 0.504(3) 0.126(15) Uiso 1 1 d D . .
H9 H 0.013(5) 0.243(6) 0.629(3) 0.126(15) Uiso 1 1 d D . .
H10 H 0.322(5) 0.541(6) 0.426(2) 0.126(15) Uiso 1 1 d D . .
H11 H 0.340(6) 0.572(5) 0.547(4) 0.126(15) Uiso 1 1 d D . .

loop_
_atom_site_aniso_label
_atom_site_aniso_U_11
_atom_site_aniso_U_22
_atom_site_aniso_U_33
_atom_site_aniso_U_23
_atom_site_aniso_U_13
_atom_site_aniso_U_12
I1 0.0573(2) 0.0646(2) 0.0608(2) 0.00208(17) 0.02117(17) -0.00080(17)
I2 0.0541(2) 0.0628(2) 0.04474(19) -0.00011(15) 0.01246(15) -0.01546(16)
I3 0.0543(2) 0.0630(2) 0.0538(2) 0.00210(16) 0.00693(16) 0.00090(17)
I4 0.0537(2) 0.0640(2) 0.0606(2) 0.00251(17) 0.01339(16) -0.00155(17)
I5 0.0568(2) 0.0572(2) 0.04447(18) 0.00321(14) 0.01292(14) 0.00617(16)
I6 0.0655(2) 0.0488(2) 0.0818(3) 0.00724(17) 0.0358(2) 0.00019(17)
N1 0.057(3) 0.033(2) 0.053(2) -0.0036(17) 0.0198(19) -0.0088(18)
C2 0.046(3) 0.048(3) 0.047(3) -0.004(2) 0.017(2) -0.009(2)
N3 0.043(2) 0.040(2) 0.044(2) -0.0030(17) 0.0128(17) -0.0038(18)
C4 0.038(2) 0.038(3) 0.036(2) -0.0007(18) 0.0077(18) -0.001(2)
C5 0.041(3) 0.037(2) 0.037(2) -0.0007(18) 0.0095(19) -0.0021(19)
C6 0.053(3) 0.040(3) 0.041(2) -0.004(2) 0.014(2) 0.001(2)
N6 0.061(3) 0.038(2) 0.083(3) -0.001(2) 0.032(2) 0.006(2)
N7 0.038(2) 0.042(2) 0.053(2) -0.0018(17) 0.0140(17) -0.0029(18)
C8 0.047(3) 0.042(3) 0.054(3) 0.000(2) 0.015(2) -0.006(2)
N9 0.043(2) 0.034(2) 0.048(2) -0.0018(16) 0.0128(17) 0.0044(17)
O1 0.062(2) 0.069(3) 0.079(3) 0.014(2) 0.032(2) 0.012(2)
O2 0.094(3) 0.045(2) 0.070(3) -0.0014(19) 0.007(2) 0.009(2)

loop_
_atom_type_symbol
_atom_type_description
_atom_type_scat_dispersion_real
_atom_type_scat_dispersion_imag
_atom_type_scat_source
C C 0.0033 0.0016 'International Tables Vol C Tables 4.2.6.8 and 6.1.1.4'
H H 0.0000 0.0000 'International Tables Vol C Tables 4.2.6.8 and 6.1.1.4'
N N 0.0061 0.0033 'International Tables Vol C Tables 4.2.6.8 and 6.1.1.4'
O O 0.0106 0.0060 'International Tables Vol C Tables 4.2.6.8 and 6.1.1.4'
I I -0.4742 1.8119 'International Tables Vol C Tables 4.2.6.8 and 6.1.1.4'

loop_
_geom_angle_atom_site_label_1
_geom_angle_atom_site_label_2
_geom_angle_atom_site_label_3
_geom_angle
_geom_angle_site_symmetry_1
_geom_angle_site_symmetry_3
_geom_angle_publ_flag
I3 I2 I1 179.338(16) . . ?
C2 N1 C6 123.6(4) . . ?
C2 N1 H1 118.2 . . ?
C6 N1 H1 118.2 . . ?
N3 C2 N1 126.0(4) . . ?
N3 C2 H2 117.0 . . ?
N1 C2 H2 117.0 . . ?
C2 N3 C4 111.7(4) . . ?
N3 C4 N9 126.8(4) . . ?
N3 C4 C5 126.9(4) . . ?
N9 C4 C5 106.2(4) . . ?
C4 C5 N7 107.8(4) . . ?
C4 C5 C6 119.3(4) . . ?
N7 C5 C6 132.9(4) . . ?
N6 C6 N1 121.0(4) . . ?
N6 C6 C5 126.6(5) . . ?
N1 C6 C5 112.4(4) . . ?
C6 N6 H6 120.0 . . ?
C6 N6 H7 120.0 . . ?
H6 N6 H7 120.0 . . ?
C8 N7 C5 107.4(4) . . ?
C8 N7 H3 126.3 . . ?
C5 N7 H3 126.3 . . ?
N7 C8 N9 109.6(4) . . ?
N7 C8 H4 125.2 . . ?
N9 C8 H4 125.2 . . ?
C8 N9 C4 108.9(4) . . ?
C8 N9 H5 125.5 . . ?
C4 N9 H5 125.5 . . ?
H8 O1 H9 105(3) . . ?
H10 O2 H11 107(3) . . ?
I2 I3 I4 83.53(1) . . ?
I3 I4 I5 178.28(2) . . ?
I4 I5 I6 175.95(2) . . ?

loop_
_geom_bond_atom_site_label_1
_geom_bond_atom_site_label_2
_geom_bond_distance
_geom_bond_site_symmetry_2
_geom_bond_publ_flag
I1 I2 2.9388(5) . ?
I2 I3 2.9255(5) . ?
I4 I5 2.7892(5) . ?
N1 C2 1.349(6) . ?
N1 C6 1.367(6) . ?
N1 H1 0.8600 . ?
C2 N3 1.295(6) . ?
C2 H2 0.9300 . ?
N3 C4 1.352(6) . ?
C4 N9 1.357(6) . ?
C4 C5 1.365(6) . ?
C5 N7 1.376(6) . ?
C5 C6 1.402(6) . ?
C6 N6 1.319(6) . ?
N6 H6 0.8600 . ?
N6 H7 0.8600 . ?
N7 C8 1.318(6) . ?
N7 H3 0.8600 . ?
C8 N9 1.331(6) . ?
C8 H4 0.9300 . ?
N9 H5 0.8600 . ?
O1 H8 0.95(2) . ?
O1 H9 0.956(19) . ?
O2 H10 0.946(19) . ?
O2 H11 0.943(19) . ?
I3 I4 3.6416(5) . ?
I5 I6 3.1668(5) . ?
I1 I6 4.1748(5) 1_545 ?
I1 I3 4.0206(5) 2_446 ?

loop_
_geom_hbond_atom_site_label_D
_geom_hbond_atom_site_label_H
_geom_hbond_atom_site_label_A
_geom_hbond_distance_DH
_geom_hbond_distance_HA
_geom_hbond_distance_DA
_geom_hbond_angle_DHA
_geom_hbond_site_symmetry_A
N9 H5 N3 0.86 2.11 2.944(5) 164.3 3_656
N6 H7 O1 0.86 2.04 2.859(6) 160.0 .
N7 H3 O1 0.86 1.98 2.754(5) 149.8 .
N1 H1 O2 0.86 2.05 2.843(6) 153.0 .
N6 H6 O2 0.86 2.33 3.050(6) 141.6 .
O1 H8 I6 0.95(2) 3.15(3) 4.052(4) 159(5) 3_566
O1 H8 I5 0.95(2) 3.25(7) 3.826(4) 121(5) 3_566
O1 H9 I2 0.956(19) 2.99(6) 3.645(4) 127(5) .
O1 H9 I4 0.956(19) 3.04(6) 3.738(4) 131(5) .
O2 H10 I4 0.946(19) 2.98(5) 3.770(4) 142(5) 3_566
O2 H10 I3 0.946(19) 3.30(6) 3.999(4) 133(6) 3_566
O2 H10 I2 0.946(19) 3.32(5) 3.846(4) 118(4) 4_665
O2 H11 I6 0.943(19) 2.64(3) 3.554(4) 163(6) .
C8 H4 I1 0.93 3.19 3.773(5) 122.5 .
C8 H4 I6 0.93 2.94 3.686(5) 138.1 1_545
C2 H2 I6 0.93 3.10 3.925(5) 148.5 3_666
